data_1556346
loop_
_publ_author_name
'Cliffe, Matthew J.'
'Mottillo, Cristina'
'Stein, Robin S.'
'Bu\<car, Dejan-Kre\<simir'
'Fri\<s\<ci\'c, Tomislav'

_publ_section_title
;
 Accelerated aging: a low energy, solvent-free alternative to solvothermal
 and mechanochemical synthesis of metal--organic materials
;
_journal_issue 8
_journal_name_full 'Chemical Science'
_journal_page_first 2495
_journal_paper_doi 10.1039/c2sc20344h
_journal_volume 3
_journal_year 2012
_chemical_formula_moiety '2(C3 H5 N2), S O4, 2(H2 O)'
_chemical_formula_sum 'C6 H14 N4 O6 S'
_chemical_formula_weight 270.27
_chemical_name_common (H2im)2SO4.2H2O
_chemical_name_systematic
;
IMIDAZOLIUM SULFATE DIHYDRATE
;
_space_group_IT_number 92
_space_group_name_Hall 'P 4abw 2nw'
_space_group_name_H-M_alt 'P 41 21 2'
_symmetry_cell_setting tetragonal
_symmetry_space_group_name_H-M 'P 41 21 2'
_atom_sites_solution_hydrogens geom
_atom_sites_solution_primary direct
_atom_sites_solution_secondary difmap
_audit_creation_method SHELXL-97
_cell_angle_alpha 90.00
_cell_angle_beta 90.00
_cell_angle_gamma 90.00
_cell_formula_units_Z 4
_cell_length_a 7.9553(6)
_cell_length_b 7.9553(6)
_cell_length_c 18.7605(13)
_cell_measurement_temperature 293(2)
_cell_volume 1187.29(15)
_computing_structure_refinement 'SHELXL-97 (Sheldrick, 1997)'
_diffrn_ambient_temperature 293(2)
_diffrn_measured_fraction_theta_full 0.980
_diffrn_measured_fraction_theta_max 0.980
_diffrn_radiation_monochromator graphite
_diffrn_radiation_source 'fine-focus sealed tube'
_diffrn_radiation_type MoK\a
_diffrn_radiation_wavelength 0.71073
_diffrn_reflns_av_R_equivalents 0.0313
_diffrn_reflns_av_sigmaI/netI 0.0163
_diffrn_reflns_limit_h_max 10
_diffrn_reflns_limit_h_min -10
_diffrn_reflns_limit_k_max 10
_diffrn_reflns_limit_k_min -10
_diffrn_reflns_limit_l_max 24
_diffrn_reflns_limit_l_min -24
_diffrn_reflns_number 13642
_diffrn_reflns_theta_full 28.32
_diffrn_reflns_theta_max 28.32
_diffrn_reflns_theta_min 2.78
_exptl_absorpt_coefficient_mu 0.298
_exptl_absorpt_correction_type none
_exptl_crystal_colour colourless
_exptl_crystal_density_diffrn 1.512
_exptl_crystal_density_method 'not measured'
_exptl_crystal_description prism
_exptl_crystal_F_000 568
_exptl_crystal_size_max 0.10
_exptl_crystal_size_mid 0.05
_exptl_crystal_size_min 0.05
_refine_diff_density_max 0.197
_refine_diff_density_min -0.262
_refine_diff_density_rms 0.037
_refine_ls_abs_structure_details 'Flack H D (1983), Acta Cryst. A39, 876-881'
_refine_ls_abs_structure_Flack -0.04(9)
_refine_ls_extinction_coef 0.141(6)
_refine_ls_extinction_expression Fc^*^=kFc[1+0.001xFc^2^\l^3^/sin(2\q)]^-1/4^
_refine_ls_extinction_method SHELXL
_refine_ls_goodness_of_fit_ref 1.102
_refine_ls_hydrogen_treatment constr
_refine_ls_matrix_type full
_refine_ls_number_parameters 80
_refine_ls_number_reflns 1440
_refine_ls_number_restraints 0
_refine_ls_restrained_S_all 1.102
_refine_ls_R_factor_all 0.0274
_refine_ls_R_factor_gt 0.0256
_refine_ls_shift/su_max 0.001
_refine_ls_shift/su_mean 0.000
_refine_ls_structure_factor_coef Fsqd
_refine_ls_weighting_details 'calc w=1/[\s^2^(Fo^2^)+(0.0373P)^2^+0.2289P] where P=(Fo^2^+2Fc^2^)/3'
_refine_ls_weighting_scheme calc
_refine_ls_wR_factor_gt 0.0701
_refine_ls_wR_factor_ref 0.0711
_reflns_number_gt 1373
_reflns_number_total 1440
_reflns_threshold_expression >2sigma(I)
_cod_data_source_file c2sc20344h.txt
_cod_data_source_block cm1
_cod_original_sg_symbol_H-M P41212
_cod_database_code 1556346

loop_
_symmetry_equiv_pos_as_xyz
'x, y, z'
'-y+1/2, x+1/2, z+1/4'
'-x, -y, z+1/2'
'y+1/2, -x+1/2, z+3/4'
'x+1/2, -y+1/2, -z+3/4'
'y, x, -z'
'-x+1/2, y+1/2, -z+1/4'
'-y, -x, -z+1/2'

loop_
_atom_site_label
_atom_site_type_symbol
_atom_site_fract_x
_atom_site_fract_y
_atom_site_fract_z
_atom_site_U_iso_or_equiv
_atom_site_adp_type
_atom_site_occupancy
_atom_site_symmetry_multiplicity
_atom_site_calc_flag
_atom_site_refinement_flags
S1 S 0.77371(4) 0.22629(4) 0.7500 0.02207(14) Uani 1 2 d S
O2 O 0.72318(17) 0.32589(13) 0.68751(6) 0.0421(3) Uani 1 1 d .
O1 O 0.95318(12) 0.25435(14) 0.76507(5) 0.0334(3) Uani 1 1 d .
N1 N 0.60584(19) 0.84888(18) 0.84093(7) 0.0391(3) Uani 1 1 d .
H1N H 0.6442 0.9085 0.8063 0.047 Uiso 1 1 calc R
N2 N 0.50230(18) 0.7800(2) 0.94189(7) 0.0417(3) Uani 1 1 d .
H2N H 0.4614 0.7869 0.9842 0.050 Uiso 1 1 calc R
C1 C 0.5507(2) 0.9080(2) 0.90240(9) 0.0410(4) Uani 1 1 d .
H1 H 0.5467 1.0206 0.9156 0.049 Uiso 1 1 calc R
C2 C 0.5274(2) 0.6342(2) 0.90479(9) 0.0428(4) Uani 1 1 d .
H2 H 0.5042 0.5258 0.9205 0.051 Uiso 1 1 calc R
C3 C 0.5921(2) 0.6778(2) 0.84127(10) 0.0419(4) Uani 1 1 d .
H3 H 0.6218 0.6052 0.8045 0.050 Uiso 1 1 calc R
O3 O 0.83666(15) 0.30370(19) 0.94268(6) 0.0473(4) Uani 1 1 d .
H1O H 0.9513 0.2677 0.9325 0.071 Uiso 1 1 d .
H2O H 0.7793 0.2802 0.9059 0.094 Uiso 1 1 d .

loop_
_atom_site_aniso_label
_atom_site_aniso_U_11
_atom_site_aniso_U_22
_atom_site_aniso_U_33
_atom_site_aniso_U_23
_atom_site_aniso_U_13
_atom_site_aniso_U_12
S1 0.02338(17) 0.02338(17) 0.0194(2) -0.00044(11) -0.00044(11) -0.00081(16)
O2 0.0644(8) 0.0299(5) 0.0319(5) 0.0044(4) -0.0177(5) 0.0016(5)
O1 0.0244(5) 0.0422(6) 0.0337(5) 0.0004(4) 0.0002(4) -0.0060(4)
N1 0.0417(8) 0.0386(8) 0.0369(7) 0.0094(6) 0.0087(6) -0.0017(6)
N2 0.0418(7) 0.0508(8) 0.0325(6) 0.0071(6) 0.0087(5) 0.0070(7)
C1 0.0455(10) 0.0357(9) 0.0418(9) 0.0013(7) 0.0003(8) 0.0074(7)
C2 0.0441(10) 0.0349(9) 0.0494(10) 0.0094(8) 0.0103(8) -0.0015(7)
C3 0.0439(9) 0.0357(8) 0.0461(9) -0.0024(7) 0.0126(8) -0.0004(7)
O3 0.0363(6) 0.0758(10) 0.0299(5) -0.0124(6) -0.0031(5) 0.0084(6)

loop_
_atom_type_symbol
_atom_type_description
_atom_type_scat_dispersion_real
_atom_type_scat_dispersion_imag
_atom_type_scat_source
C C 0.0033 0.0016 'International Tables Vol C Tables 4.2.6.8 and 6.1.1.4'
H H 0.0000 0.0000 'International Tables Vol C Tables 4.2.6.8 and 6.1.1.4'
N N 0.0061 0.0033 'International Tables Vol C Tables 4.2.6.8 and 6.1.1.4'
O O 0.0106 0.0060 'International Tables Vol C Tables 4.2.6.8 and 6.1.1.4'
S S 0.1246 0.1234 'International Tables Vol C Tables 4.2.6.8 and 6.1.1.4'

loop_
_geom_angle_atom_site_label_1
_geom_angle_atom_site_label_2
_geom_angle_atom_site_label_3
_geom_angle
_geom_angle_site_symmetry_1
_geom_angle_site_symmetry_3
O2 S1 O2 109.92(10) 8_666 .
O2 S1 O1 109.65(7) 8_666 8_666
O2 S1 O1 109.14(6) . 8_666
O2 S1 O1 109.14(6) 8_666 .
O2 S1 O1 109.65(7) . .
O1 S1 O1 109.32(9) 8_666 .
C1 N1 C3 108.92(15) . .
C1 N1 H1N 125.5 . .
C3 N1 H1N 125.5 . .
C1 N2 C2 109.08(14) . .
C1 N2 H2N 125.5 . .
C2 N2 H2N 125.5 . .
N2 C1 N1 108.24(16) . .
N2 C1 H1 125.9 . .
N1 C1 H1 125.9 . .
C3 C2 N2 106.79(15) . .
C3 C2 H2 126.6 . .
N2 C2 H2 126.6 . .
C2 C3 N1 106.97(16) . .
C2 C3 H3 126.5 . .
N1 C3 H3 126.5 . .
H1O O3 H2O 106.19(12) . .

loop_
_geom_bond_atom_site_label_1
_geom_bond_atom_site_label_2
_geom_bond_distance
_geom_bond_site_symmetry_2
S1 O2 1.4710(10) 8_666
S1 O2 1.4710(10) .
S1 O1 1.4724(10) 8_666
S1 O1 1.4724(10) .
N1 C1 1.320(2) .
N1 C3 1.366(2) .
N1 H1N 0.8600 .
N2 C1 1.317(2) .
N2 C2 1.367(2) .
N2 H2N 0.8600 .
C1 H1 0.9300 .
C2 C3 1.343(2) .
C2 H2 0.9300 .
C3 H3 0.9300 .
O3 H1O 0.9749(12) .
O3 H2O 0.8481(11) .

loop_
_geom_torsion_atom_site_label_1
_geom_torsion_atom_site_label_2
_geom_torsion_atom_site_label_3
_geom_torsion_atom_site_label_4
_geom_torsion
C2 N2 C1 N1 0.2(2)
C3 N1 C1 N2 0.0(2)
C1 N2 C2 C3 -0.3(2)
N2 C2 C3 N1 0.3(2)
C1 N1 C3 C2 -0.2(2)
